data_4303186
loop_
_publ_author_name
'Victoria L. Blair'
'William Clegg'
'Robert E. Mulvey'
'Luca Russo'

_publ_section_title
;
Alkali-Metal-Mediated Manganation(II) of Naphthalenes: Constructing
Metalla-Anthracene and Metalla-Phenanthrene Structures
;
_journal_name_full 'Inorganic Chemistry'
_journal_page_first 8863
_journal_page_last 8870
_journal_paper_doi 10.1021/ic901068w
_journal_volume 48
_journal_year 2009
_chemical_formula_moiety 'C54 H108 Mn2 N8 Na2'
_chemical_formula_sum 'C54 H108 Mn2 N8 Na2'
_chemical_formula_weight 1025.34
_chemical_name_systematic
;
 ?
;
_space_group_IT_number 14
_symmetry_cell_setting monoclinic
_symmetry_space_group_name_Hall '-P 2yn'
_symmetry_space_group_name_H-M 'P 1 21/n 1'
_atom_sites_solution_hydrogens geom
_atom_sites_solution_primary direct
_atom_sites_solution_secondary difmap
_audit_creation_method SHELXL-97
_cell_angle_alpha 90.00
_cell_angle_beta 91.466(5)
_cell_angle_gamma 90.00
_cell_formula_units_Z 2
_cell_length_a 8.333(3)
_cell_length_b 22.027(7)
_cell_length_c 16.320(5)
_cell_measurement_reflns_used 966
_cell_measurement_temperature 150(2)
_cell_measurement_theta_max 28.27
_cell_measurement_theta_min 2.50
_cell_volume 2994.6(17)
_computing_cell_refinement 'Bruker SAINT'
_computing_data_collection 'Bruker SMART'
_computing_data_reduction 'Bruker SAINT'
_computing_molecular_graphics 'Bruker SHELXTL'
_computing_publication_material 'Bruker SHELXTL and local programs'
_computing_structure_refinement 'Bruker SHELXTL'
_computing_structure_solution 'Bruker SHELXTL'
_diffrn_ambient_temperature 150(2)
_diffrn_measured_fraction_theta_full 0.990
_diffrn_measured_fraction_theta_max 0.990
_diffrn_measurement_device_type 'Bruker SMART 1K CCD diffractometer'
_diffrn_measurement_method 'thin-slice \w scans'
_diffrn_radiation_monochromator graphite
_diffrn_radiation_source 'fine-focus sealed tube'
_diffrn_radiation_type MoK\a
_diffrn_radiation_wavelength 0.71073
_diffrn_reflns_av_R_equivalents 0.0286
_diffrn_reflns_av_sigmaI/netI 0.0247
_diffrn_reflns_limit_h_max 9
_diffrn_reflns_limit_h_min -9
_diffrn_reflns_limit_k_max 26
_diffrn_reflns_limit_k_min -25
_diffrn_reflns_limit_l_max 19
_diffrn_reflns_limit_l_min -19
_diffrn_reflns_number 20471
_diffrn_reflns_theta_full 25.00
_diffrn_reflns_theta_max 25.00
_diffrn_reflns_theta_min 5.11
_diffrn_standards_number 0
_exptl_absorpt_coefficient_mu 0.475
_exptl_absorpt_correction_T_max 0.886
_exptl_absorpt_correction_T_min 0.699
_exptl_absorpt_correction_type multi-scan
_exptl_absorpt_process_details SADABS
_exptl_crystal_colour yellow
_exptl_crystal_density_diffrn 1.137
_exptl_crystal_density_method 'not measured'
_exptl_crystal_description lath
_exptl_crystal_F_000 1120
_exptl_crystal_size_max 0.81
_exptl_crystal_size_mid 0.36
_exptl_crystal_size_min 0.26
_refine_diff_density_max 0.455
_refine_diff_density_min -0.764
_refine_diff_density_rms 0.072
_refine_ls_extinction_method none
_refine_ls_goodness_of_fit_ref 1.518
_refine_ls_hydrogen_treatment constr
_refine_ls_matrix_type full
_refine_ls_number_parameters 310
_refine_ls_number_reflns 5207
_refine_ls_number_restraints 0
_refine_ls_restrained_S_all 1.518
_refine_ls_R_factor_all 0.0799
_refine_ls_R_factor_gt 0.0770
_refine_ls_shift/su_max 0.001
_refine_ls_shift/su_mean 0.000
_refine_ls_structure_factor_coef Fsqd
_refine_ls_weighting_details 'calc w=1/[\s^2^(Fo^2^)+(0.0000P)^2^+8.7420P] where P=(Fo^2^+2Fc^2^)/3'
_refine_ls_weighting_scheme calc
_refine_ls_wR_factor_gt 0.1575
_refine_ls_wR_factor_ref 0.1584
_reflns_number_gt 4966
_reflns_number_total 5207
_reflns_threshold_expression I>2\s(I)
_cod_data_source_file ic901068w_si_001_4.cif
_cod_data_source_block rem417_compound6
_cod_original_cell_volume 2994.3(17)
_cod_original_sg_symbol_H-M 'P 21/n'
_cod_database_code 4303186

loop_
_symmetry_equiv_pos_as_xyz
'x, y, z'
'-x+1/2, y+1/2, -z+1/2'
'-x, -y, -z'
'x-1/2, -y-1/2, z-1/2'

loop_
_atom_site_label
_atom_site_type_symbol
_atom_site_fract_x
_atom_site_fract_y
_atom_site_fract_z
_atom_site_U_iso_or_equiv
_atom_site_adp_type
_atom_site_occupancy
_atom_site_symmetry_multiplicity
_atom_site_calc_flag
_atom_site_refinement_flags
_atom_site_disorder_assembly
_atom_site_disorder_group
Mn Mn 0.97134(7) 0.51776(3) 0.22223(4) 0.01516(17) Uani 1 1 d . . .
Na Na 0.86251(19) 0.62096(7) 0.09253(9) 0.0200(4) Uani 1 1 d . . .
N1 N 0.9084(4) 0.61015(15) 0.2409(2) 0.0173(7) Uani 1 1 d . . .
N2 N 1.0178(4) 0.44556(15) 0.2964(2) 0.0219(8) Uani 1 1 d . . .
N3 N 0.6228(4) 0.64541(17) 0.0007(2) 0.0237(8) Uani 1 1 d . . .
N4 N 0.9546(4) 0.70105(16) -0.0056(2) 0.0237(8) Uani 1 1 d . . .
C1 C 0.9854(5) 0.50820(17) 0.0894(2) 0.0186(9) Uani 1 1 d . . .
C2 C 0.8542(5) 0.49807(18) 0.0362(2) 0.0186(9) Uani 1 1 d . . .
H2 H 0.7503 0.4963 0.0587 0.022 Uiso 1 1 calc R . .
C3 C 1.1326(5) 0.50960(18) 0.0487(2) 0.0205(9) Uani 1 1 d . . .
H3 H 1.2281 0.5161 0.0805 0.025 Uiso 1 1 calc R . .
C4 C 0.7533(6) 0.6216(2) 0.2803(3) 0.0267(10) Uani 1 1 d . . .
C5 C 0.7450(7) 0.5994(3) 0.3699(3) 0.0448(14) Uani 1 1 d . . .
H5A H 0.7887 0.5582 0.3741 0.067 Uiso 1 1 calc R . .
H5B H 0.6330 0.5993 0.3869 0.067 Uiso 1 1 calc R . .
H5C H 0.8080 0.6267 0.4057 0.067 Uiso 1 1 calc R . .
C6 C 0.6240(5) 0.5866(2) 0.2306(3) 0.0326(11) Uani 1 1 d . . .
H6A H 0.6188 0.6021 0.1743 0.049 Uiso 1 1 calc R . .
H6B H 0.5195 0.5922 0.2558 0.049 Uiso 1 1 calc R . .
H6C H 0.6512 0.5434 0.2300 0.049 Uiso 1 1 calc R . .
C7 C 0.7064(6) 0.6896(2) 0.2763(3) 0.0300(11) Uani 1 1 d . . .
H7A H 0.6790 0.7006 0.2188 0.036 Uiso 1 1 calc R . .
H7B H 0.6097 0.6962 0.3092 0.036 Uiso 1 1 calc R . .
C8 C 0.8403(7) 0.7309(2) 0.3082(3) 0.0384(13) Uani 1 1 d . . .
H8A H 0.8085 0.7739 0.3008 0.046 Uiso 1 1 calc R . .
H8B H 0.8603 0.7235 0.3674 0.046 Uiso 1 1 calc R . .
C9 C 0.9918(6) 0.7182(2) 0.2615(3) 0.0316(11) Uani 1 1 d . . .
H9A H 1.0799 0.7438 0.2843 0.038 Uiso 1 1 calc R . .
H9B H 0.9737 0.7300 0.2034 0.038 Uiso 1 1 calc R . .
C10 C 1.0438(6) 0.65098(19) 0.2654(3) 0.0244(10) Uani 1 1 d . . .
C11 C 1.1202(7) 0.6382(2) 0.3519(3) 0.0397(13) Uani 1 1 d . . .
H11A H 1.0489 0.6534 0.3941 0.060 Uiso 1 1 calc R . .
H11B H 1.2243 0.6587 0.3570 0.060 Uiso 1 1 calc R . .
H11C H 1.1355 0.5943 0.3590 0.060 Uiso 1 1 calc R . .
C12 C 1.1763(5) 0.6422(2) 0.2037(3) 0.0275(10) Uani 1 1 d . . .
H12A H 1.2124 0.5998 0.2050 0.041 Uiso 1 1 calc R . .
H12B H 1.2669 0.6689 0.2178 0.041 Uiso 1 1 calc R . .
H12C H 1.1349 0.6521 0.1485 0.041 Uiso 1 1 calc R . .
C13 C 0.8929(6) 0.4027(2) 0.3191(3) 0.0296(11) Uani 1 1 d . . .
C14 C 0.8270(9) 0.4118(3) 0.4060(4) 0.068(2) Uani 1 1 d . . .
H14A H 0.9108 0.4017 0.4470 0.103 Uiso 1 1 calc R . .
H14B H 0.7342 0.3851 0.4132 0.103 Uiso 1 1 calc R . .
H14C H 0.7941 0.4542 0.4128 0.103 Uiso 1 1 calc R . .
C15 C 0.7516(7) 0.4112(3) 0.2587(5) 0.0549(17) Uani 1 1 d . . .
H15A H 0.7052 0.4517 0.2659 0.082 Uiso 1 1 calc R . .
H15B H 0.6698 0.3803 0.2689 0.082 Uiso 1 1 calc R . .
H15C H 0.7890 0.4071 0.2025 0.082 Uiso 1 1 calc R . .
C16 C 0.9481(6) 0.3364(2) 0.3107(3) 0.0348(12) Uani 1 1 d . . .
H16A H 0.8668 0.3094 0.3347 0.042 Uiso 1 1 calc R . .
H16B H 0.9549 0.3263 0.2518 0.042 Uiso 1 1 calc R . .
C17 C 1.1103(7) 0.3244(2) 0.3527(4) 0.0476(15) Uani 1 1 d . . .
H17A H 1.1013 0.3292 0.4127 0.057 Uiso 1 1 calc R . .
H17B H 1.1449 0.2823 0.3415 0.057 Uiso 1 1 calc R . .
C18 C 1.2334(7) 0.3688(2) 0.3208(4) 0.0460(14) Uani 1 1 d . . .
H18A H 1.2513 0.3602 0.2622 0.055 Uiso 1 1 calc R . .
H18B H 1.3366 0.3627 0.3511 0.055 Uiso 1 1 calc R . .
C19 C 1.1805(6) 0.4358(2) 0.3300(3) 0.0317(11) Uani 1 1 d . . .
C20 C 1.2033(10) 0.4557(3) 0.4200(4) 0.068(2) Uani 1 1 d . . .
H20A H 1.1568 0.4962 0.4272 0.103 Uiso 1 1 calc R . .
H20B H 1.3182 0.4569 0.4345 0.103 Uiso 1 1 calc R . .
H20C H 1.1495 0.4267 0.4557 0.103 Uiso 1 1 calc R . .
C21 C 1.2942(6) 0.4735(2) 0.2799(4) 0.0446(14) Uani 1 1 d . . .
H21A H 1.2823 0.4622 0.2220 0.067 Uiso 1 1 calc R . .
H21B H 1.4050 0.4659 0.2989 0.067 Uiso 1 1 calc R . .
H21C H 1.2690 0.5166 0.2865 0.067 Uiso 1 1 calc R . .
C25 C 0.5306(6) 0.6952(2) 0.0357(3) 0.0343(11) Uani 1 1 d . . .
H25A H 0.6040 0.7275 0.0540 0.051 Uiso 1 1 calc R . .
H25B H 0.4708 0.6802 0.0826 0.051 Uiso 1 1 calc R . .
H25C H 0.4551 0.7113 -0.0059 0.051 Uiso 1 1 calc R . .
C26 C 0.5131(6) 0.5952(2) -0.0196(3) 0.0368(12) Uani 1 1 d . . .
H26A H 0.4600 0.5817 0.0301 0.055 Uiso 1 1 calc R . .
H26B H 0.5740 0.5614 -0.0425 0.055 Uiso 1 1 calc R . .
H26C H 0.4321 0.6090 -0.0600 0.055 Uiso 1 1 calc R . .
C27 C 0.7019(6) 0.6643(2) -0.0745(3) 0.0291(10) Uani 1 1 d . . .
H27A H 0.6186 0.6771 -0.1153 0.035 Uiso 1 1 calc R . .
H27B H 0.7586 0.6289 -0.0973 0.035 Uiso 1 1 calc R . .
C28 C 0.8208(6) 0.7156(2) -0.0626(3) 0.0289(11) Uani 1 1 d . . .
H28A H 0.8648 0.7265 -0.1165 0.035 Uiso 1 1 calc R . .
H28B H 0.7636 0.7516 -0.0418 0.035 Uiso 1 1 calc R . .
C29 C 1.0346(7) 0.7572(2) 0.0207(3) 0.0403(13) Uani 1 1 d . . .
H29A H 1.0743 0.7787 -0.0273 0.061 Uiso 1 1 calc R . .
H29B H 1.1250 0.7475 0.0580 0.061 Uiso 1 1 calc R . .
H29C H 0.9581 0.7831 0.0491 0.061 Uiso 1 1 calc R . .
C30 C 1.0709(6) 0.6620(2) -0.0458(3) 0.0340(11) Uani 1 1 d . . .
H30A H 1.0178 0.6246 -0.0643 0.051 Uiso 1 1 calc R . .
H30B H 1.1585 0.6520 -0.0069 0.051 Uiso 1 1 calc R . .
H30C H 1.1144 0.6833 -0.0930 0.051 Uiso 1 1 calc R . .

loop_
_atom_site_aniso_label
_atom_site_aniso_U_11
_atom_site_aniso_U_22
_atom_site_aniso_U_33
_atom_site_aniso_U_23
_atom_site_aniso_U_13
_atom_site_aniso_U_12
Mn 0.0199(3) 0.0144(3) 0.0111(3) 0.0008(2) 0.0004(2) 0.0009(3)
Na 0.0232(9) 0.0199(8) 0.0169(8) 0.0038(6) -0.0022(7) 0.0008(7)
N1 0.0222(18) 0.0154(17) 0.0143(17) -0.0017(13) 0.0007(14) 0.0034(14)
N2 0.031(2) 0.0137(17) 0.0214(19) 0.0059(14) 0.0045(16) 0.0020(15)
N3 0.0181(18) 0.028(2) 0.0250(19) 0.0034(16) -0.0019(15) 0.0001(15)
N4 0.026(2) 0.0208(19) 0.0245(19) 0.0049(15) 0.0056(16) -0.0018(16)
C1 0.029(2) 0.0115(19) 0.0157(19) 0.0024(16) 0.0008(17) 0.0021(17)
C2 0.019(2) 0.017(2) 0.021(2) -0.0001(16) 0.0044(16) 0.0020(16)
C3 0.025(2) 0.018(2) 0.018(2) -0.0037(17) -0.0026(17) 0.0009(17)
C4 0.037(3) 0.025(2) 0.018(2) 0.0038(18) 0.0077(19) 0.010(2)
C5 0.055(4) 0.051(3) 0.029(3) 0.015(2) 0.018(2) 0.021(3)
C6 0.023(2) 0.027(2) 0.048(3) 0.009(2) 0.009(2) 0.002(2)
C7 0.038(3) 0.027(2) 0.026(2) -0.0026(19) 0.007(2) 0.016(2)
C8 0.059(4) 0.027(3) 0.029(3) -0.010(2) -0.006(2) 0.016(2)
C9 0.040(3) 0.020(2) 0.034(3) -0.007(2) -0.012(2) -0.002(2)
C10 0.034(3) 0.021(2) 0.018(2) -0.0043(17) -0.0056(19) 0.0028(19)
C11 0.047(3) 0.032(3) 0.039(3) -0.009(2) -0.021(2) -0.001(2)
C12 0.025(2) 0.024(2) 0.033(3) 0.001(2) -0.003(2) -0.0026(19)
C13 0.039(3) 0.018(2) 0.032(3) 0.0062(19) 0.011(2) 0.000(2)
C14 0.099(6) 0.043(4) 0.066(4) 0.002(3) 0.056(4) -0.011(4)
C15 0.029(3) 0.030(3) 0.105(5) 0.023(3) 0.000(3) -0.003(2)
C16 0.046(3) 0.021(2) 0.037(3) 0.006(2) -0.006(2) -0.005(2)
C17 0.063(4) 0.024(3) 0.055(4) 0.010(2) -0.015(3) -0.001(3)
C18 0.039(3) 0.031(3) 0.067(4) 0.016(3) -0.013(3) 0.008(2)
C19 0.038(3) 0.028(2) 0.029(3) 0.011(2) -0.016(2) -0.006(2)
C20 0.117(6) 0.054(4) 0.033(3) 0.011(3) -0.030(4) -0.031(4)
C21 0.028(3) 0.038(3) 0.068(4) 0.023(3) -0.010(3) 0.004(2)
C25 0.030(3) 0.039(3) 0.034(3) -0.002(2) 0.002(2) 0.010(2)
C26 0.026(3) 0.037(3) 0.047(3) 0.002(2) -0.013(2) -0.002(2)
C27 0.029(3) 0.036(3) 0.023(2) 0.004(2) -0.0058(19) 0.006(2)
C28 0.030(3) 0.031(3) 0.026(2) 0.013(2) 0.004(2) 0.006(2)
C29 0.050(3) 0.030(3) 0.041(3) 0.002(2) 0.006(3) -0.012(2)
C30 0.029(3) 0.036(3) 0.038(3) 0.006(2) 0.004(2) 0.002(2)

loop_
_atom_type_symbol
_atom_type_description
_atom_type_scat_dispersion_real
_atom_type_scat_dispersion_imag
_atom_type_scat_source
C C 0.0033 0.0016 'International Tables Vol C Tables 4.2.6.8 and 6.1.1.4'
H H 0.0000 0.0000 'International Tables Vol C Tables 4.2.6.8 and 6.1.1.4'
N N 0.0061 0.0033 'International Tables Vol C Tables 4.2.6.8 and 6.1.1.4'
Na Na 0.0362 0.0249 'International Tables Vol C Tables 4.2.6.8 and 6.1.1.4'
Mn Mn 0.3368 0.7283 'International Tables Vol C Tables 4.2.6.8 and 6.1.1.4'

loop_
_geom_angle_atom_site_label_1
_geom_angle_atom_site_label_2
_geom_angle_atom_site_label_3
_geom_angle
_geom_angle_site_symmetry_1
_geom_angle_site_symmetry_3
_geom_angle_publ_flag
N1 Mn N2 135.13(14) . . ?
N1 Mn C1 104.75(13) . . ?
N2 Mn C1 120.12(14) . . ?
N1 Na N3 135.03(13) . . ?
N1 Na N4 130.86(13) . . ?
N1 Na C1 83.08(12) . . ?
N1 Na C2 103.15(12) . . ?
N3 Na N4 73.87(13) . . ?
N3 Na C1 118.81(14) . . ?
N3 Na C2 89.93(13) . . ?
N4 Na C1 120.87(14) . . ?
N4 Na C2 117.67(13) . . ?
C1 Na C2 28.96(12) . . ?
Mn N1 Na 89.08(12) . . ?
Mn N1 C4 116.5(3) . . ?
Mn N1 C10 115.4(3) . . ?
Na N1 C4 107.2(2) . . ?
Na N1 C10 107.7(2) . . ?
C4 N1 C10 116.4(3) . . ?
Mn N2 C13 122.1(3) . . ?
Mn N2 C19 119.9(3) . . ?
C13 N2 C19 117.9(3) . . ?
Na N3 C25 110.1(3) . . ?
Na N3 C26 116.9(3) . . ?
Na N3 C27 101.0(2) . . ?
C25 N3 C26 108.9(4) . . ?
C25 N3 C27 111.4(4) . . ?
C26 N3 C27 108.4(4) . . ?
Na N4 C28 108.5(3) . . ?
Na N4 C29 123.3(3) . . ?
Na N4 C30 95.1(3) . . ?
C28 N4 C29 109.5(4) . . ?
C28 N4 C30 110.2(4) . . ?
C29 N4 C30 109.0(4) . . ?
Mn C1 Na 82.04(13) . . ?
Mn C1 C2 124.8(3) . . ?
Mn C1 C3 122.3(3) . . ?
Na C1 C2 82.3(2) . . ?
Na C1 C3 109.0(3) . . ?
C2 C1 C3 112.8(4) . . ?
Na C2 C1 68.7(2) . . ?
Na C2 H2 86.0 . . ?
Na C2 C3 115.5(3) . 3_765 ?
C1 C2 H2 118.2 . . ?
C1 C2 C3 123.5(4) . 3_765 ?
H2 C2 C3 118.2 . 3_765 ?
C1 C3 C2 123.6(4) . 3_765 ?
C1 C3 H3 118.2 . . ?
C2 C3 H3 118.2 3_765 . ?
N1 C4 C5 114.7(4) . . ?
N1 C4 C6 107.1(3) . . ?
N1 C4 C7 111.6(4) . . ?
C5 C4 C6 107.1(4) . . ?
C5 C4 C7 109.1(4) . . ?
C6 C4 C7 106.8(4) . . ?
C4 C5 H5A 109.5 . . ?
C4 C5 H5B 109.5 . . ?
C4 C5 H5C 109.5 . . ?
H5A C5 H5B 109.5 . . ?
H5A C5 H5C 109.5 . . ?
H5B C5 H5C 109.5 . . ?
C4 C6 H6A 109.5 . . ?
C4 C6 H6B 109.5 . . ?
C4 C6 H6C 109.5 . . ?
H6A C6 H6B 109.5 . . ?
H6A C6 H6C 109.5 . . ?
H6B C6 H6C 109.5 . . ?
C4 C7 H7A 109.1 . . ?
C4 C7 H7B 109.1 . . ?
C4 C7 C8 112.5(4) . . ?
H7A C7 H7B 107.8 . . ?
H7A C7 C8 109.1 . . ?
H7B C7 C8 109.1 . . ?
C7 C8 H8A 109.8 . . ?
C7 C8 H8B 109.8 . . ?
C7 C8 C9 109.4(4) . . ?
H8A C8 H8B 108.3 . . ?
H8A C8 C9 109.8 . . ?
H8B C8 C9 109.8 . . ?
C8 C9 H9A 109.0 . . ?
C8 C9 H9B 109.0 . . ?
C8 C9 C10 113.1(4) . . ?
H9A C9 H9B 107.8 . . ?
H9A C9 C10 109.0 . . ?
H9B C9 C10 109.0 . . ?
N1 C10 C9 111.0(4) . . ?
N1 C10 C11 115.0(4) . . ?
N1 C10 C12 107.6(3) . . ?
C9 C10 C11 108.6(4) . . ?
C9 C10 C12 107.6(4) . . ?
C11 C10 C12 106.8(4) . . ?
C10 C11 H11A 109.5 . . ?
C10 C11 H11B 109.5 . . ?
C10 C11 H11C 109.5 . . ?
H11A C11 H11B 109.5 . . ?
H11A C11 H11C 109.5 . . ?
H11B C11 H11C 109.5 . . ?
C10 C12 H12A 109.5 . . ?
C10 C12 H12B 109.5 . . ?
C10 C12 H12C 109.5 . . ?
H12A C12 H12B 109.5 . . ?
H12A C12 H12C 109.5 . . ?
H12B C12 H12C 109.5 . . ?
N2 C13 C14 114.9(4) . . ?
N2 C13 C15 107.5(4) . . ?
N2 C13 C16 112.0(4) . . ?
C14 C13 C15 106.8(5) . . ?
C14 C13 C16 108.6(4) . . ?
C15 C13 C16 106.6(4) . . ?
C13 C14 H14A 109.5 . . ?
C13 C14 H14B 109.5 . . ?
C13 C14 H14C 109.5 . . ?
H14A C14 H14B 109.5 . . ?
H14A C14 H14C 109.5 . . ?
H14B C14 H14C 109.5 . . ?
C13 C15 H15A 109.5 . . ?
C13 C15 H15B 109.5 . . ?
C13 C15 H15C 109.5 . . ?
H15A C15 H15B 109.5 . . ?
H15A C15 H15C 109.5 . . ?
H15B C15 H15C 109.5 . . ?
C13 C16 H16A 109.0 . . ?
C13 C16 H16B 109.0 . . ?
C13 C16 C17 112.9(4) . . ?
H16A C16 H16B 107.8 . . ?
H16A C16 C17 109.0 . . ?
H16B C16 C17 109.0 . . ?
C16 C17 H17A 109.8 . . ?
C16 C17 H17B 109.8 . . ?
C16 C17 C18 109.4(4) . . ?
H17A C17 H17B 108.2 . . ?
H17A C17 C18 109.8 . . ?
H17B C17 C18 109.8 . . ?
C17 C18 H18A 109.1 . . ?
C17 C18 H18B 109.1 . . ?
C17 C18 C19 112.6(5) . . ?
H18A C18 H18B 107.8 . . ?
H18A C18 C19 109.1 . . ?
H18B C18 C19 109.1 . . ?
N2 C19 C18 111.5(4) . . ?
N2 C19 C20 114.0(5) . . ?
N2 C19 C21 107.6(4) . . ?
C18 C19 C20 109.6(4) . . ?
C18 C19 C21 106.6(5) . . ?
C20 C19 C21 107.2(5) . . ?
C19 C20 H20A 109.5 . . ?
C19 C20 H20B 109.5 . . ?
C19 C20 H20C 109.5 . . ?
H20A C20 H20B 109.5 . . ?
H20A C20 H20C 109.5 . . ?
H20B C20 H20C 109.5 . . ?
C19 C21 H21A 109.5 . . ?
C19 C21 H21B 109.5 . . ?
C19 C21 H21C 109.5 . . ?
H21A C21 H21B 109.5 . . ?
H21A C21 H21C 109.5 . . ?
H21B C21 H21C 109.5 . . ?
N3 C25 H25A 109.5 . . ?
N3 C25 H25B 109.5 . . ?
N3 C25 H25C 109.5 . . ?
H25A C25 H25B 109.5 . . ?
H25A C25 H25C 109.5 . . ?
H25B C25 H25C 109.5 . . ?
N3 C26 H26A 109.5 . . ?
N3 C26 H26B 109.5 . . ?
N3 C26 H26C 109.5 . . ?
H26A C26 H26B 109.5 . . ?
H26A C26 H26C 109.5 . . ?
H26B C26 H26C 109.5 . . ?
N3 C27 H27A 108.7 . . ?
N3 C27 H27B 108.7 . . ?
N3 C27 C28 114.3(4) . . ?
H27A C27 H27B 107.6 . . ?
H27A C27 C28 108.7 . . ?
H27B C27 C28 108.7 . . ?
N4 C28 C27 113.7(4) . . ?
N4 C28 H28A 108.8 . . ?
N4 C28 H28B 108.8 . . ?
C27 C28 H28A 108.8 . . ?
C27 C28 H28B 108.8 . . ?
H28A C28 H28B 107.7 . . ?
N4 C29 H29A 109.5 . . ?
N4 C29 H29B 109.5 . . ?
N4 C29 H29C 109.5 . . ?
H29A C29 H29B 109.5 . . ?
H29A C29 H29C 109.5 . . ?
H29B C29 H29C 109.5 . . ?
N4 C30 H30A 109.5 . . ?
N4 C30 H30B 109.5 . . ?
N4 C30 H30C 109.5 . . ?
H30A C30 H30B 109.5 . . ?
H30A C30 H30C 109.5 . . ?
H30B C30 H30C 109.5 . . ?

loop_
_geom_bond_atom_site_label_1
_geom_bond_atom_site_label_2
_geom_bond_distance
_geom_bond_site_symmetry_2
_geom_bond_publ_flag
Mn N1 2.125(3) . ?
Mn N2 2.029(3) . ?
Mn C1 2.185(4) . ?
Na N1 2.454(4) . ?
Na N3 2.524(4) . ?
Na N4 2.516(4) . ?
Na C1 2.688(4) . ?
Na C2 2.859(4) . ?
N1 C4 1.480(6) . ?
N1 C10 1.489(6) . ?
N2 C13 1.460(6) . ?
N2 C19 1.466(6) . ?
N3 C25 1.464(6) . ?
N3 C26 1.467(6) . ?
N3 C27 1.469(6) . ?
N4 C28 1.469(6) . ?
N4 C29 1.465(6) . ?
N4 C30 1.464(6) . ?
C1 C2 1.397(6) . ?
C1 C3 1.410(6) . ?
C2 H2 0.950 . ?
C2 C3 1.402(6) 3_765 ?
C3 C2 1.402(6) 3_765 ?
C3 H3 0.950 . ?
C4 C5 1.546(6) . ?
C4 C6 1.538(7) . ?
C4 C7 1.549(6) . ?
C5 H5A 0.980 . ?
C5 H5B 0.980 . ?
C5 H5C 0.980 . ?
C6 H6A 0.980 . ?
C6 H6B 0.980 . ?
C6 H6C 0.980 . ?
C7 H7A 0.990 . ?
C7 H7B 0.990 . ?
C7 C8 1.521(7) . ?
C8 H8A 0.990 . ?
C8 H8B 0.990 . ?
C8 C9 1.516(7) . ?
C9 H9A 0.990 . ?
C9 H9B 0.990 . ?
C9 C10 1.544(6) . ?
C10 C11 1.560(6) . ?
C10 C12 1.526(6) . ?
C11 H11A 0.980 . ?
C11 H11B 0.980 . ?
C11 H11C 0.980 . ?
C12 H12A 0.980 . ?
C12 H12B 0.980 . ?
C12 H12C 0.980 . ?
C13 C14 1.547(7) . ?
C13 C15 1.528(8) . ?
C13 C16 1.538(6) . ?
C14 H14A 0.980 . ?
C14 H14B 0.980 . ?
C14 H14C 0.980 . ?
C15 H15A 0.980 . ?
C15 H15B 0.980 . ?
C15 H15C 0.980 . ?
C16 H16A 0.990 . ?
C16 H16B 0.990 . ?
C16 C17 1.523(7) . ?
C17 H17A 0.990 . ?
C17 H17B 0.990 . ?
C17 C18 1.519(8) . ?
C18 H18A 0.990 . ?
C18 H18B 0.990 . ?
C18 C19 1.547(7) . ?
C19 C20 1.540(7) . ?
C19 C21 1.515(7) . ?
C20 H20A 0.980 . ?
C20 H20B 0.980 . ?
C20 H20C 0.980 . ?
C21 H21A 0.980 . ?
C21 H21B 0.980 . ?
C21 H21C 0.980 . ?
C25 H25A 0.980 . ?
C25 H25B 0.980 . ?
C25 H25C 0.980 . ?
C26 H26A 0.980 . ?
C26 H26B 0.980 . ?
C26 H26C 0.980 . ?
C27 H27A 0.990 . ?
C27 H27B 0.990 . ?
C27 C28 1.512(7) . ?
C28 H28A 0.990 . ?
C28 H28B 0.990 . ?
C29 H29A 0.980 . ?
C29 H29B 0.980 . ?
C29 H29C 0.980 . ?
C30 H30A 0.980 . ?
C30 H30B 0.980 . ?
C30 H30C 0.980 . ?
